data_9000183
loop_
_publ_author_name
'Brown, G. E.'
'Gibbs, G. V.'

_publ_section_title
;
 Refinement of the crystal structure of osumilite
;
_journal_name_full 'American Mineralogist'
_journal_page_first 101
_journal_page_last 116
_journal_volume 54
_journal_year 1969
_chemical_formula_sum 'Al4.44 Ca0.01 Fe1.28 H1.992 K0.71 Mg0.92 Mn0.16 Na0.28 O30.996 Si10.2'
_chemical_name_mineral Osumilite
_space_group_IT_number 192
_symmetry_space_group_name_Hall '-P 6 2c'
_symmetry_space_group_name_H-M 'P 6/m c c'
_cell_angle_alpha 90
_cell_angle_beta 90
_cell_angle_gamma 120
_cell_formula_units_Z 2
_cell_length_a 10.155
_cell_length_b 10.155
_cell_length_c 14.284
_cell_volume 1275.676
_exptl_crystal_density_diffrn 2.711
_cod_original_formula_sum '(K.71 Na.28 Ca.01) Mg.92 Fe1.28 Mn.16 Si10.2 Al4.44 O30.996 H9'
_cod_database_code 9000183

loop_
_symmetry_equiv_pos_as_xyz
x,y,z
-x,-x+y,1/2+z
x,x-y,1/2-z
-x+y,-x,-z
x-y,x,z
-y,-x,1/2+z
y,x,1/2-z
y,-x+y,-z
-y,x-y,z
x-y,-y,1/2+z
-x+y,y,1/2-z
x,y,-z
-x,-y,z
x,x-y,1/2+z
-x,-x+y,1/2-z
x-y,x,-z
-x+y,-x,z
y,x,1/2+z
-y,-x,1/2-z
-y,x-y,-z
y,-x+y,z
-x+y,y,1/2+z
x-y,-y,1/2-z
-x,-y,-z

loop_
_atom_site_label
_atom_site_type_symbol
_atom_site_fract_x
_atom_site_fract_y
_atom_site_fract_z
_atom_site_occupancy
_atom_site_U_iso_or_equiv
_atom_site_attached_hydrogens
K K 0.00000 0.00000 0.25000 0.71000 0.04559 .
Na Na 0.00000 0.00000 0.25000 0.28000 0.04559 .
Ca Ca 0.00000 0.00000 0.25000 0.01000 0.04559 .
Mg Mg 0.33330 0.66670 0.25000 0.46000 0.01140 .
Fe Fe 0.33330 0.66670 0.25000 0.46000 0.01140 .
Mn Mn 0.33330 0.66670 0.25000 0.08000 0.01140 .
Si1 Si 0.10370 0.35130 0.10850 0.85000 0.01583 .
Al1 Al 0.10370 0.35130 0.10850 0.15000 0.01583 .
Al2 Al 0.50000 0.00000 0.25000 0.88000 0.01659 .
Fe2 Fe 0.50000 0.00000 0.25000 0.12000 0.01659 .
O1 O 0.12160 0.40460 0.00000 1.00000 0.03166 .
O2 O 0.21420 0.28370 0.13160 1.00000 0.03040 .
O3 O 0.13720 0.49130 0.17890 1.00000 0.02280 .
Wat O 0.03100 0.11400 0.00000 0.16600 0.11399 2

_database_code_amcsd 0000188
